data_9003572
loop_
_publ_author_name
'Jacobsen, S. D.'
'Demouchy, S.'
'Frost, D. J.'
'Ballaran, T. B.'
'Kung, J.'

_publ_section_title
;A systematic study of OH in hydrous wadsleyite from polarized FTIR
 spectroscopy and single-crystal X-ray diffraction: Oxygen sites for hydrogen
 storage in Earth's interior Sample: ~9600 wt ppm H2O
;
_journal_name_full 'American Mineralogist'
_journal_page_first 61
_journal_page_last 70
_journal_paper_doi 10.2138/am.2005.1624
_journal_volume 90
_journal_year 2005
_chemical_formula_sum 'Mg2 O4 Si'
_chemical_name_mineral Wadsleyite
_space_group_IT_number 74
_symmetry_space_group_name_Hall '-I 2b 2'
_symmetry_space_group_name_H-M 'I m m a'
_cell_angle_alpha 90
_cell_angle_beta 90
_cell_angle_gamma 90
_cell_length_a 5.6890
_cell_length_b 11.4830
_cell_length_c 8.2527
_cell_formula_units_Z 8
_cell_volume 539.122
_database_code_amcsd 0003665
_exptl_crystal_density_diffrn 3.467
_cod_original_formula_sum 'Mg2 Si O4'
_cod_database_code 9003572

loop_
_space_group_symop_operation_xyz
x,y,z
1/2+x,1/2+y,1/2+z
x,1/2-y,z
1/2+x,-y,1/2+z
-x,1/2+y,-z
1/2-x,+y,1/2-z
-x,y,z
1/2-x,1/2+y,1/2+z
x,-y,-z
1/2+x,1/2-y,1/2-z
x,1/2+y,-z
1/2+x,+y,1/2-z
-x,1/2-y,z
1/2-x,-y,1/2+z
-x,-y,-z
1/2-x,1/2-y,1/2-z

loop_
_atom_site_aniso_label
_atom_site_aniso_U_11
_atom_site_aniso_U_22
_atom_site_aniso_U_33
_atom_site_aniso_U_12
_atom_site_aniso_U_13
_atom_site_aniso_U_23
Mg1 0.00930 0.00490 0.00990 0.00000 0.00000 0.00090
Mg2 0.00730 0.00480 0.00540 0.00000 0.00000 0.00000
Mg3 0.00540 0.00840 0.00600 0.00000 -0.00077 0.00000
Si 0.00479 0.00470 0.00432 0.00000 0.00000 -0.00017
O1 0.00510 0.00840 0.00760 0.00000 0.00000 0.00000
O2 0.00850 0.00610 0.00400 0.00000 0.00000 0.00000
O3 0.00680 0.00740 0.00580 0.00000 0.00000 0.00070
O4 0.00560 0.00670 0.00620 0.00030 0.00071 0.00030

loop_
_atom_site_label
_atom_site_fract_x
_atom_site_fract_y
_atom_site_fract_z
_atom_site_U_iso_or_equiv
Mg1 0.00000 0.00000 0.00000 0.00804
Mg2 0.00000 0.25000 0.97013 0.00584
Mg3 0.25000 0.12516 0.25000 0.00660
Si 0.00000 0.12033 0.61619 0.00460
O1 0.00000 0.25000 0.21995 0.00702
O2 0.00000 0.25000 0.71649 0.00622
O3 0.00000 0.98863 0.25578 0.00663
O4 0.26092 0.12317 0.99359 0.00615

loop_
_cod_related_entry_id
_cod_related_entry_database
_cod_related_entry_code
1 AMCSD 0003665
